data_4513821
loop_
_publ_author_name
'Moore, Cameron M.'
'Bark, Byongjoo'
'Szymczak, Nathaniel K.'

_publ_section_title
;
 Simple Ligand Modifications with Pendent OH Groups Dramatically Impact
 the Activity and Selectivity of Ruthenium Catalysts for Transfer
 Hydrogenation: The Importance of Alkali Metals
;
_journal_issue 3
_journal_name_full 'ACS Catalysis'
_journal_page_first 1981
_journal_paper_doi 10.1021/acscatal.6b00229
_journal_volume 6
_journal_year 2016
_chemical_formula_moiety 'C66 H50 N6 O5 P2 Ru2, 0.5(C6 H6)'
_chemical_formula_sum 'C69 H53 N6 O5 P2 Ru2'
_chemical_formula_weight 1310.25
_space_group_IT_number 15
_symmetry_cell_setting monoclinic
_symmetry_space_group_name_Hall '-C 2yc'
_symmetry_space_group_name_H-M 'C 1 2/c 1'
_atom_sites_solution_hydrogens geom
_atom_sites_solution_primary direct
_atom_sites_solution_secondary difmap
_audit_creation_method SHELXL-97
_cell_angle_alpha 90.00
_cell_angle_beta 118.199(7)
_cell_angle_gamma 90.00
_cell_formula_units_Z 8
_cell_length_a 38.209(2)
_cell_length_b 13.4891(3)
_cell_length_c 24.3071(4)
_cell_measurement_reflns_used 82967
_cell_measurement_temperature 85
_cell_measurement_theta_max 68.30
_cell_measurement_theta_min 2.60
_cell_volume 11041.1(10)
_computing_structure_refinement 'SHELXL-97 (Sheldrick, 2008)'
_computing_structure_solution 'SHELXS-97 (Sheldrick, 2008)'
_diffrn_ambient_temperature 85
_diffrn_measured_fraction_theta_full 1.000
_diffrn_measured_fraction_theta_max 1.000
_diffrn_measurement_device_type 'Rigaku Saturn70 CCD'
_diffrn_measurement_method \w
_diffrn_radiation_monochromator graphite
_diffrn_radiation_source 'fine-focus sealed tube'
_diffrn_radiation_type CuK\a
_diffrn_radiation_wavelength 1.54178
_diffrn_reflns_av_R_equivalents 0.0725
_diffrn_reflns_av_sigmaI/netI 0.0316
_diffrn_reflns_limit_h_max 46
_diffrn_reflns_limit_h_min -46
_diffrn_reflns_limit_k_max 16
_diffrn_reflns_limit_k_min -16
_diffrn_reflns_limit_l_max 29
_diffrn_reflns_limit_l_min -29
_diffrn_reflns_number 151045
_diffrn_reflns_theta_full 68.24
_diffrn_reflns_theta_max 68.24
_diffrn_reflns_theta_min 2.62
_exptl_absorpt_coefficient_mu 5.474
_exptl_absorpt_correction_T_max 0.969
_exptl_absorpt_correction_T_min 0.581
_exptl_absorpt_correction_type multi-scan
_exptl_absorpt_process_details 'Jacobson, R. (1998) Private communication'
_exptl_crystal_colour purple
_exptl_crystal_density_diffrn 1.576
_exptl_crystal_density_method 'not measured'
_exptl_crystal_description needle
_exptl_crystal_F_000 5336
_exptl_crystal_size_max 0.17
_exptl_crystal_size_mid 0.07
_exptl_crystal_size_min 0.01
_refine_diff_density_max 0.820
_refine_diff_density_min -1.675
_refine_diff_density_rms 0.108
_refine_ls_extinction_method none
_refine_ls_goodness_of_fit_ref 1.162
_refine_ls_hydrogen_treatment mixed
_refine_ls_matrix_type full
_refine_ls_number_parameters 765
_refine_ls_number_reflns 10133
_refine_ls_number_restraints 0
_refine_ls_restrained_S_all 1.162
_refine_ls_R_factor_all 0.0453
_refine_ls_R_factor_gt 0.0433
_refine_ls_shift/su_max 0.001
_refine_ls_shift/su_mean 0.000
_refine_ls_structure_factor_coef Fsqd
_refine_ls_weighting_details 'calc w=1/[\s^2^(Fo^2^)+(0.0855P)^2^+20.7341P] where P=(Fo^2^+2Fc^2^)/3'
_refine_ls_weighting_scheme calc
_refine_ls_wR_factor_gt 0.1351
_refine_ls_wR_factor_ref 0.1369
_reflns_number_gt 9305
_reflns_number_total 10133
_reflns_threshold_expression >2sigma(I)
_cod_data_source_file cs6b00229_si_002.cif
_cod_data_source_block c2c
_cod_depositor_comments
;Adding full bibliography for 4513817--4513821.cif.

The following automatic conversions were performed:

data name '_iucr_refine_instruction_details' was replaced with
'_iucr_refine_instructions_details' as specified in the replacement
file 'data/replacement-values/replacement_tags.lst'.

Automatic conversion script
Id: cif_correct_tags 9268 2022-04-12 08:56:07Z antanas 
;
_cod_original_cell_volume 11041.2(8)
_cod_original_sg_symbol_H-M 'C 2/c'
_cod_database_code 4513821

loop_
_symmetry_equiv_pos_as_xyz
'x, y, z'
'-x, y, -z+1/2'
'x+1/2, y+1/2, z'
'-x+1/2, y+1/2, -z+1/2'
'-x, -y, -z'
'x, -y, z-1/2'
'-x+1/2, -y+1/2, -z'
'x+1/2, -y+1/2, z-1/2'

loop_
_atom_site_label
_atom_site_type_symbol
_atom_site_fract_x
_atom_site_fract_y
_atom_site_fract_z
_atom_site_U_iso_or_equiv
_atom_site_adp_type
_atom_site_occupancy
_atom_site_symmetry_multiplicity
_atom_site_calc_flag
_atom_site_refinement_flags
Ru1 Ru 0.155473(7) 0.179795(18) 0.201765(11) 0.02102(10) Uani 1 1 d .
Ru2 Ru 0.097094(7) 0.26866(2) 0.051018(11) 0.02272(10) Uani 1 1 d .
P1 P 0.16776(2) 0.27443(6) 0.28626(4) 0.02216(19) Uani 1 1 d .
P2 P 0.12794(3) 0.27586(6) -0.00894(4) 0.0239(2) Uani 1 1 d .
O1 O 0.22439(7) 0.27329(17) 0.17400(11) 0.0253(5) Uani 1 1 d .
O2 O 0.06656(7) 0.27876(18) 0.10702(11) 0.0253(5) Uani 1 1 d .
O3 O 0.13882(8) 0.47784(19) 0.11643(11) 0.0302(5) Uani 1 1 d .
O4 O 0.14688(7) 0.07074(18) 0.13174(10) 0.0250(5) Uani 1 1 d .
O5 O 0.15187(7) 0.29326(19) 0.13641(10) 0.0232(5) Uani 1 1 d .
N1 N 0.16132(8) 0.0595(2) 0.24932(13) 0.0242(6) Uani 1 1 d .
N2 N 0.21442(8) 0.1492(2) 0.22909(13) 0.0232(6) Uani 1 1 d .
N3 N 0.09630(8) 0.1570(2) 0.18084(13) 0.0241(6) Uani 1 1 d .
N4 N 0.04432(9) 0.2576(2) -0.02046(14) 0.0285(6) Uani 1 1 d .
N5 N 0.08250(9) 0.4178(2) 0.03482(14) 0.0271(6) Uani 1 1 d .
N6 N 0.08931(9) 0.1140(2) 0.04583(13) 0.0255(6) Uani 1 1 d .
C4 C 0.21990(10) 0.2996(3) 0.34245(17) 0.0274(7) Uani 1 1 d .
C13 C 0.19690(10) 0.0127(3) 0.27472(16) 0.0251(7) Uani 1 1 d .
C14 C 0.12845(10) 0.0174(3) 0.24729(15) 0.0250(7) Uani 1 1 d .
C17 C 0.12030(11) 0.4360(3) 0.22007(17) 0.0307(8) Uani 1 1 d .
H17A H 0.1094 0.3933 0.1860 0.037 Uiso 1 1 calc R
C18 C 0.23811(10) 0.1972(3) 0.21021(16) 0.0252(7) Uani 1 1 d .
C19 C 0.11448(10) 0.0444(3) 0.08531(16) 0.0253(7) Uani 1 1 d .
C20 C 0.02328(11) 0.1145(3) 0.17420(18) 0.0331(8) Uani 1 1 d .
H20A H -0.0008 0.1026 0.1737 0.040 Uiso 1 1 calc R
C21 C 0.06357(10) 0.2111(3) 0.14151(15) 0.0246(7) Uani 1 1 d .
C23 C 0.10519(11) 0.4952(3) 0.07039(17) 0.0299(8) Uani 1 1 d .
C24 C 0.20094(11) -0.0792(3) 0.30254(17) 0.0293(7) Uani 1 1 d .
H24A H 0.2252 -0.1120 0.3206 0.035 Uiso 1 1 calc R
C25 C 0.09200(10) 0.0769(3) 0.21157(15) 0.0241(7) Uani 1 1 d .
C26 C 0.10419(12) -0.0571(3) 0.07279(18) 0.0323(8) Uani 1 1 d .
H26A H 0.1218 -0.1054 0.0982 0.039 Uiso 1 1 calc R
C27 C 0.02800(11) 0.1676(3) -0.04021(17) 0.0308(8) Uani 1 1 d .
C28 C 0.13147(11) -0.0740(3) 0.27479(16) 0.0271(7) Uani 1 1 d .
H28A H 0.1093 -0.1034 0.2744 0.032 Uiso 1 1 calc R
C30 C 0.22768(10) 0.0656(3) 0.26542(16) 0.0269(7) Uani 1 1 d .
C31 C 0.04554(11) 0.4335(3) -0.01473(17) 0.0329(8) Uani 1 1 d .
C32 C 0.04694(12) 0.1785(3) -0.21238(18) 0.0371(9) Uani 1 1 d .
H32A H 0.0309 0.1560 -0.2528 0.044 Uiso 1 1 calc R
C33 C 0.19033(10) 0.1407(3) 0.05828(16) 0.0272(7) Uani 1 1 d .
H33A H 0.1807 0.1367 0.0869 0.033 Uiso 1 1 calc R
C34 C 0.16800(11) -0.1213(3) 0.30295(17) 0.0286(7) Uani 1 1 d .
H34A H 0.1704 -0.1822 0.3224 0.034 Uiso 1 1 calc R
C35 C 0.02714(11) 0.1921(3) 0.14101(17) 0.0316(8) Uani 1 1 d .
H35A H 0.0054 0.2328 0.1179 0.038 Uiso 1 1 calc R
C37 C 0.06853(12) -0.0851(3) 0.02347(19) 0.0378(9) Uani 1 1 d .
H37A H 0.0620 -0.1519 0.0158 0.045 Uiso 1 1 calc R
C39 C 0.29144(11) 0.0839(3) 0.27160(18) 0.0317(8) Uani 1 1 d .
H39A H 0.3177 0.0635 0.2872 0.038 Uiso 1 1 calc R
C41 C 0.02440(11) 0.3429(3) -0.04671(17) 0.0315(8) Uani 1 1 d .
C42 C 0.04234(12) -0.0129(3) -0.01486(19) 0.0371(9) Uani 1 1 d .
H42A H 0.0180 -0.0305 -0.0481 0.045 Uiso 1 1 calc R
C44 C 0.05335(11) 0.0850(3) -0.00234(17) 0.0320(8) Uani 1 1 d .
C45 C 0.22490(11) 0.0898(3) 0.06936(18) 0.0323(8) Uani 1 1 d .
H45A H 0.2384 0.0525 0.1056 0.039 Uiso 1 1 calc R
C46 C 0.27462(12) 0.3255(3) 0.44569(18) 0.0335(8) Uani 1 1 d .
H46A H 0.2848 0.3236 0.4888 0.040 Uiso 1 1 calc R
C47 C 0.14946(11) 0.3987(3) -0.00578(17) 0.0297(8) Uani 1 1 d .
C49 C 0.14736(11) 0.2172(3) 0.33359(16) 0.0266(7) Uani 1 1 d .
C50 C 0.24377(11) 0.3357(3) 0.31750(18) 0.0298(8) Uani 1 1 d .
H50A H 0.2333 0.3407 0.2744 0.036 Uiso 1 1 calc R
C51 C 0.27775(11) 0.1635(3) 0.23243(18) 0.0309(8) Uani 1 1 d .
H51A H 0.2945 0.1958 0.2202 0.037 Uiso 1 1 calc R
C53 C 0.21893(11) 0.1495(3) -0.02783(17) 0.0314(8) Uani 1 1 d .
H53A H 0.2283 0.1518 -0.0569 0.038 Uiso 1 1 calc R
C56 C 0.23918(11) 0.0946(3) 0.02678(18) 0.0339(8) Uani 1 1 d .
H56A H 0.2623 0.0611 0.0346 0.041 Uiso 1 1 calc R
C57 C 0.26604(10) 0.0331(3) 0.28827(17) 0.0295(7) Uani 1 1 d .
H57A H 0.2750 -0.0218 0.3144 0.035 Uiso 1 1 calc R
C58 C 0.17045(10) 0.1970(3) 0.00465(17) 0.0273(7) Uani 1 1 d .
C61 C 0.05628(13) 0.2778(3) -0.20209(19) 0.0395(10) Uani 1 1 d .
H61A H 0.0463 0.3222 -0.2353 0.047 Uiso 1 1 calc R
C63 C 0.23551(11) 0.2961(3) 0.40670(17) 0.0311(8) Uani 1 1 d .
H63A H 0.2198 0.2741 0.4241 0.037 Uiso 1 1 calc R
C67 C 0.09559(11) 0.2452(3) -0.09115(17) 0.0276(7) Uani 1 1 d .
C72 C 0.05602(10) 0.0533(3) 0.20873(16) 0.0279(7) Uani 1 1 d .
H72A H 0.0536 -0.0021 0.2294 0.034 Uiso 1 1 calc R
C73 C 0.16593(11) 0.1364(3) 0.37347(15) 0.0292(8) Uani 1 1 d .
H73A H 0.1901 0.1133 0.3783 0.035 Uiso 1 1 calc R
C74 C 0.29817(11) 0.3576(3) 0.42016(19) 0.0360(9) Uani 1 1 d .
H74A H 0.3245 0.3749 0.4462 0.043 Uiso 1 1 calc R
C75 C 0.14845(12) 0.0904(3) 0.40591(17) 0.0350(8) Uani 1 1 d .
H75A H 0.1611 0.0374 0.4324 0.042 Uiso 1 1 calc R
C76 C 0.18499(11) 0.2003(3) -0.03868(17) 0.0305(8) Uani 1 1 d .
H76A H 0.1716 0.2372 -0.0751 0.037 Uiso 1 1 calc R
C77 C 0.09306(12) 0.2009(3) 0.3581(2) 0.0369(9) Uani 1 1 d .
H77A H 0.0684 0.2221 0.3524 0.044 Uiso 1 1 calc R
C80 C 0.11043(11) 0.2469(3) 0.32584(17) 0.0314(8) Uani 1 1 d .
H80A H 0.0971 0.2985 0.2985 0.038 Uiso 1 1 calc R
C83 C 0.08069(13) 0.3110(3) -0.14160(19) 0.0388(9) Uani 1 1 d .
H83A H 0.0872 0.3779 -0.1346 0.047 Uiso 1 1 calc R
C84 C 0.28276(11) 0.3640(3) 0.35591(18) 0.0343(8) Uani 1 1 d .
H84A H 0.2984 0.3870 0.3388 0.041 Uiso 1 1 calc R
C86 C 0.11236(13) 0.1237(3) 0.39873(18) 0.0369(9) Uani 1 1 d .
H86A H 0.1010 0.0942 0.4212 0.044 Uiso 1 1 calc R
C101 C 0.14831(10) 0.4011(3) 0.27749(17) 0.0273(7) Uani 1 1 d .
C102 C 0.16328(11) 0.4656(3) 0.32906(17) 0.0321(8) Uani 1 1 d .
H10B H 0.1819 0.4428 0.3681 0.039 Uiso 1 1 calc R
C103 C 0.15032(12) 0.5634(3) 0.3219(2) 0.0382(9) Uani 1 1 d .
H10A H 0.1598 0.6053 0.3563 0.046 Uiso 1 1 calc R
C104 C 0.18406(15) 0.5853(3) 0.0118(2) 0.0498(12) Uani 1 1 d .
H10H H 0.1958 0.6475 0.0169 0.060 Uiso 1 1 calc R
C105 C 0.20663(14) 0.5061(3) 0.0446(2) 0.0428(10) Uani 1 1 d .
H10G H 0.2334 0.5147 0.0726 0.051 Uiso 1 1 calc R
C106 C 0.14440(15) 0.5741(3) -0.0286(2) 0.0463(11) Uani 1 1 d .
H10F H 0.1293 0.6284 -0.0505 0.056 Uiso 1 1 calc R
C107 C 0.06119(11) 0.1118(3) -0.16324(17) 0.0347(8) Uani 1 1 d .
H10E H 0.0545 0.0450 -0.1704 0.042 Uiso 1 1 calc R
C108 C -0.02966(12) 0.2459(4) -0.1209(2) 0.0441(10) Uani 1 1 d .
H10D H -0.0545 0.2418 -0.1559 0.053 Uiso 1 1 calc R
C109 C 0.05251(13) 0.6078(3) 0.00355(19) 0.0406(10) Uani 1 1 d .
H10C H 0.0425 0.6718 -0.0070 0.049 Uiso 1 1 calc R
C110 C 0.08934(13) 0.5930(3) 0.05326(19) 0.0372(9) Uani 1 1 d .
H11I H 0.1042 0.6471 0.0761 0.045 Uiso 1 1 calc R
C111 C 0.12684(13) 0.4814(3) -0.03664(19) 0.0377(9) Uani 1 1 d .
H11H H 0.0997 0.4744 -0.0629 0.045 Uiso 1 1 calc R
C112 C -0.01276(11) 0.3374(4) -0.09866(18) 0.0383(9) Uani 1 1 d .
H11G H -0.0262 0.3950 -0.1183 0.046 Uiso 1 1 calc R
C113 C 0.02981(12) 0.5276(3) -0.03138(18) 0.0384(9) Uani 1 1 d .
H11F H 0.0047 0.5373 -0.0650 0.046 Uiso 1 1 calc R
C114 C 0.10829(11) 0.5346(3) 0.21283(18) 0.0329(8) Uani 1 1 d .
H11E H 0.0900 0.5580 0.1737 0.040 Uiso 1 1 calc R
C115 C 0.12343(12) 0.5984(3) 0.26368(19) 0.0355(8) Uani 1 1 d .
H11D H 0.1155 0.6645 0.2586 0.043 Uiso 1 1 calc R
C116 C 0.18950(12) 0.4126(3) 0.03583(18) 0.0352(8) Uani 1 1 d .
H11C H 0.2049 0.3588 0.0580 0.042 Uiso 1 1 calc R
C117 C -0.00981(11) 0.1604(4) -0.09152(17) 0.0374(9) Uani 1 1 d .
H11B H -0.0215 0.0987 -0.1057 0.045 Uiso 1 1 calc R
C118 C 0.08530(11) 0.1455(3) -0.10365(17) 0.0301(8) Uani 1 1 d .
H11A H 0.0950 0.1005 -0.0708 0.036 Uiso 1 1 calc R
C200 C 0.04057(13) 0.4487(3) 0.2771(2) 0.0461(10) Uani 1 1 d .
H20B H 0.0681 0.4522 0.2958 0.069 Uiso 1 1 calc R
C201 C 0.01870(14) 0.4455(4) 0.2134(2) 0.0513(11) Uani 1 1 d .
H20E H 0.0313 0.4425 0.1887 0.062 Uiso 1 1 calc R
C202 C -0.02187(14) 0.4468(4) 0.1864(2) 0.0565(13) Uani 1 1 d .
H20F H -0.0369 0.4463 0.1432 0.085 Uiso 1 1 calc R
H5A H 0.1491(12) 0.356(4) 0.1360(19) 0.028(11) Uiso 1 1 d .
H5B H 0.182(2) 0.279(6) 0.142(4) 0.12(3) Uiso 1 1 d .

loop_
_atom_site_aniso_label
_atom_site_aniso_U_11
_atom_site_aniso_U_22
_atom_site_aniso_U_33
_atom_site_aniso_U_23
_atom_site_aniso_U_13
_atom_site_aniso_U_12
Ru1 0.01998(16) 0.02225(16) 0.01841(16) -0.00063(9) 0.00710(12) -0.00057(9)
Ru2 0.02097(16) 0.02595(17) 0.01868(16) 0.00019(9) 0.00726(12) 0.00072(9)
P1 0.0223(4) 0.0226(4) 0.0183(4) -0.0027(3) 0.0070(3) -0.0009(3)
P2 0.0241(4) 0.0267(5) 0.0204(4) 0.0006(3) 0.0101(4) 0.0002(3)
O1 0.0230(12) 0.0261(13) 0.0244(12) 0.0040(9) 0.0093(10) -0.0008(9)
O2 0.0212(12) 0.0311(14) 0.0226(12) 0.0028(10) 0.0096(10) 0.0032(9)
O3 0.0338(14) 0.0275(13) 0.0260(12) -0.0015(10) 0.0115(11) 0.0000(10)
O4 0.0294(12) 0.0233(12) 0.0207(11) -0.0042(9) 0.0104(10) 0.0004(9)
O5 0.0250(13) 0.0219(13) 0.0190(11) -0.0002(9) 0.0074(10) -0.0007(10)
N1 0.0251(14) 0.0240(14) 0.0223(14) -0.0049(11) 0.0103(12) -0.0002(11)
N2 0.0209(14) 0.0243(14) 0.0212(13) -0.0004(11) 0.0072(11) 0.0011(11)
N3 0.0224(14) 0.0255(15) 0.0179(13) -0.0039(11) 0.0041(11) -0.0013(11)
N4 0.0241(15) 0.0363(17) 0.0257(15) 0.0032(13) 0.0121(13) 0.0043(13)
N5 0.0253(15) 0.0285(16) 0.0257(15) 0.0045(12) 0.0105(12) 0.0060(12)
N6 0.0241(14) 0.0305(16) 0.0244(14) -0.0030(12) 0.0136(12) -0.0051(12)
C4 0.0243(17) 0.0215(16) 0.0285(18) -0.0029(14) 0.0060(14) 0.0033(14)
C13 0.0299(18) 0.0247(17) 0.0224(16) -0.0018(13) 0.0137(14) -0.0010(14)
C14 0.0247(17) 0.0264(17) 0.0222(16) -0.0052(13) 0.0096(14) -0.0023(14)
C17 0.0271(18) 0.036(2) 0.0286(18) 0.0001(15) 0.0125(15) 0.0036(15)
C18 0.0227(17) 0.0254(17) 0.0253(17) -0.0014(14) 0.0094(14) -0.0021(14)
C19 0.0269(17) 0.0277(18) 0.0235(16) -0.0034(14) 0.0137(14) -0.0017(14)
C20 0.0237(18) 0.039(2) 0.0326(19) -0.0001(16) 0.0098(15) -0.0040(15)
C21 0.0218(16) 0.0298(18) 0.0195(16) -0.0027(14) 0.0074(13) -0.0011(14)
C23 0.0340(19) 0.0283(19) 0.0307(18) 0.0014(15) 0.0180(16) 0.0028(15)
C24 0.0300(18) 0.0284(19) 0.0274(18) 0.0023(14) 0.0117(15) 0.0032(15)
C25 0.0287(17) 0.0239(17) 0.0186(15) -0.0030(13) 0.0104(13) -0.0029(13)
C26 0.036(2) 0.0248(18) 0.038(2) -0.0021(15) 0.0183(17) -0.0020(15)
C27 0.0245(18) 0.043(2) 0.0233(17) -0.0054(15) 0.0097(15) -0.0049(15)
C28 0.0294(18) 0.0274(18) 0.0257(17) -0.0029(14) 0.0141(15) -0.0056(14)
C30 0.0279(18) 0.0275(18) 0.0239(17) -0.0010(14) 0.0112(14) 0.0016(14)
C31 0.0307(19) 0.040(2) 0.0270(18) 0.0073(16) 0.0128(16) 0.0078(16)
C32 0.034(2) 0.052(3) 0.0204(18) -0.0034(16) 0.0087(16) 0.0041(17)
C33 0.0283(18) 0.0303(19) 0.0228(17) -0.0005(14) 0.0120(14) -0.0003(14)
C34 0.038(2) 0.0212(17) 0.0289(18) 0.0039(14) 0.0176(16) 0.0004(14)
C35 0.0255(18) 0.034(2) 0.0276(19) 0.0012(15) 0.0063(15) -0.0003(15)
C37 0.042(2) 0.028(2) 0.044(2) -0.0105(17) 0.0215(19) -0.0104(17)
C39 0.0232(17) 0.035(2) 0.0342(19) 0.0072(16) 0.0116(15) 0.0068(15)
C41 0.0298(19) 0.043(2) 0.0226(17) 0.0011(16) 0.0130(15) 0.0041(16)
C42 0.034(2) 0.040(2) 0.033(2) -0.0140(17) 0.0133(17) -0.0092(17)
C44 0.0275(18) 0.042(2) 0.0241(17) -0.0042(15) 0.0099(15) -0.0025(16)
C45 0.0319(19) 0.032(2) 0.0290(18) 0.0021(15) 0.0107(15) 0.0024(15)
C46 0.036(2) 0.030(2) 0.0246(18) -0.0007(14) 0.0067(16) -0.0017(15)
C47 0.0363(19) 0.0264(18) 0.0313(18) -0.0014(15) 0.0201(16) -0.0024(15)
C49 0.0267(18) 0.0255(18) 0.0216(17) -0.0056(13) 0.0064(14) -0.0040(14)
C50 0.0300(19) 0.0293(19) 0.0320(19) -0.0012(15) 0.0162(16) -0.0032(15)
C51 0.0241(18) 0.0339(19) 0.034(2) 0.0038(16) 0.0130(16) -0.0003(15)
C53 0.0298(19) 0.038(2) 0.0288(18) -0.0009(16) 0.0157(16) -0.0004(16)
C56 0.0307(19) 0.038(2) 0.0315(19) -0.0038(16) 0.0132(16) 0.0043(16)
C57 0.0260(17) 0.0292(19) 0.0315(18) 0.0062(15) 0.0121(15) 0.0070(14)
C58 0.0233(17) 0.0281(18) 0.0261(17) -0.0027(14) 0.0081(14) -0.0033(14)
C61 0.043(2) 0.044(3) 0.0242(19) 0.0026(16) 0.0098(17) 0.0056(18)
C63 0.034(2) 0.0280(18) 0.0279(18) 0.0020(15) 0.0123(16) -0.0006(16)
C67 0.0261(18) 0.0326(19) 0.0256(18) -0.0017(15) 0.0135(15) 0.0006(15)
C72 0.0262(17) 0.0268(18) 0.0276(17) -0.0016(14) 0.0100(14) -0.0059(14)
C73 0.0333(19) 0.034(2) 0.0186(16) -0.0032(14) 0.0105(14) -0.0033(15)
C74 0.0256(18) 0.034(2) 0.038(2) -0.0007(17) 0.0061(16) -0.0033(15)
C75 0.046(2) 0.0289(19) 0.0247(18) -0.0018(15) 0.0119(16) -0.0089(17)
C76 0.0307(19) 0.036(2) 0.0270(18) 0.0027(15) 0.0151(16) -0.0001(16)
C77 0.039(2) 0.037(2) 0.041(2) -0.0091(18) 0.0237(19) -0.0071(17)
C80 0.034(2) 0.0305(18) 0.0288(18) -0.0045(16) 0.0137(16) -0.0047(16)
C83 0.042(2) 0.035(2) 0.033(2) 0.0002(16) 0.0122(18) 0.0019(17)
C84 0.0308(19) 0.036(2) 0.0315(19) -0.0045(16) 0.0111(16) -0.0065(16)
C86 0.048(2) 0.037(2) 0.031(2) -0.0093(16) 0.0238(18) -0.0137(18)
C101 0.0260(17) 0.0269(18) 0.0310(18) 0.0017(14) 0.0149(15) 0.0017(14)
C102 0.0334(19) 0.034(2) 0.0263(18) -0.0039(15) 0.0119(16) -0.0002(16)
C103 0.037(2) 0.030(2) 0.044(2) -0.0116(17) 0.0168(18) -0.0025(16)
C104 0.070(3) 0.037(2) 0.059(3) -0.013(2) 0.044(3) -0.020(2)
C105 0.045(2) 0.042(2) 0.046(2) -0.0113(19) 0.024(2) -0.0135(19)
C106 0.071(3) 0.031(2) 0.045(2) 0.0039(18) 0.034(2) 0.004(2)
C107 0.034(2) 0.039(2) 0.0301(19) -0.0071(16) 0.0141(16) -0.0029(16)
C108 0.028(2) 0.064(3) 0.034(2) 0.001(2) 0.0085(17) 0.004(2)
C109 0.051(2) 0.033(2) 0.038(2) 0.0079(17) 0.0212(19) 0.0160(19)
C110 0.051(2) 0.027(2) 0.036(2) 0.0041(16) 0.0219(19) 0.0066(17)
C111 0.047(2) 0.033(2) 0.037(2) -0.0002(17) 0.0233(19) -0.0008(17)
C112 0.0253(19) 0.057(3) 0.0263(19) 0.0053(18) 0.0065(16) 0.0084(18)
C113 0.036(2) 0.045(2) 0.0292(19) 0.0115(17) 0.0111(17) 0.0143(18)
C114 0.0304(19) 0.038(2) 0.0311(19) 0.0053(16) 0.0151(16) 0.0091(16)
C115 0.038(2) 0.0280(19) 0.044(2) 0.0006(17) 0.0216(18) 0.0035(16)
C116 0.038(2) 0.036(2) 0.035(2) -0.0060(17) 0.0202(17) -0.0058(17)
C117 0.0291(19) 0.053(3) 0.0251(19) -0.0082(17) 0.0085(16) -0.0064(18)
C118 0.036(2) 0.0315(19) 0.0235(17) -0.0016(15) 0.0148(16) -0.0012(15)
C200 0.034(2) 0.039(2) 0.060(3) -0.012(2) 0.019(2) -0.0031(18)
C201 0.044(3) 0.058(3) 0.053(3) 0.014(2) 0.024(2) 0.002(2)
C202 0.040(2) 0.076(4) 0.049(3) 0.026(3) 0.018(2) 0.004(2)

loop_
_atom_type_symbol
_atom_type_description
_atom_type_scat_dispersion_real
_atom_type_scat_dispersion_imag
_atom_type_scat_source
C C 0.0181 0.0091 'International Tables Vol C Tables 4.2.6.8 and 6.1.1.4'
H H 0.0000 0.0000 'International Tables Vol C Tables 4.2.6.8 and 6.1.1.4'
N N 0.0311 0.0180 'International Tables Vol C Tables 4.2.6.8 and 6.1.1.4'
O O 0.0492 0.0322 'International Tables Vol C Tables 4.2.6.8 and 6.1.1.4'
P P 0.2955 0.4335 'International Tables Vol C Tables 4.2.6.8 and 6.1.1.4'
Ru Ru 0.0552 3.2960 'International Tables Vol C Tables 4.2.6.8 and 6.1.1.4'

loop_
_geom_angle_atom_site_label_1
_geom_angle_atom_site_label_2
_geom_angle_atom_site_label_3
_geom_angle
_geom_angle_site_symmetry_3
N1 Ru1 N2 80.83(11) .
N1 Ru1 N3 80.16(11) .
N2 Ru1 N3 159.59(12) .
N1 Ru1 O4 80.29(10) .
N2 Ru1 O4 81.58(10) .
N3 Ru1 O4 87.94(10) .
N1 Ru1 O5 167.79(11) .
N2 Ru1 O5 93.37(10) .
N3 Ru1 O5 103.83(10) .
O4 Ru1 O5 88.27(9) .
N1 Ru1 P1 90.86(8) .
N2 Ru1 P1 95.36(8) .
N3 Ru1 P1 92.31(8) .
O4 Ru1 P1 170.98(7) .
O5 Ru1 P1 100.41(7) .
N4 Ru2 N5 80.39(13) .
N4 Ru2 N6 79.22(13) .
N5 Ru2 N6 158.88(12) .
N4 Ru2 O5 172.04(11) .
N5 Ru2 O5 94.86(11) .
N6 Ru2 O5 104.75(11) .
N4 Ru2 O2 85.86(11) .
N5 Ru2 O2 83.25(10) .
N6 Ru2 O2 89.84(10) .
O5 Ru2 O2 87.24(9) .
N4 Ru2 P2 93.63(9) .
N5 Ru2 P2 90.64(8) .
N6 Ru2 P2 96.07(8) .
O5 Ru2 P2 92.81(7) .
O2 Ru2 P2 173.88(7) .
C101 P1 C49 101.29(16) .
C101 P1 C4 98.73(16) .
C49 P1 C4 104.12(17) .
C101 P1 Ru1 121.26(12) .
C49 P1 Ru1 111.25(11) .
C4 P1 Ru1 117.66(12) .
C67 P2 C47 107.89(17) .
C67 P2 C58 98.58(16) .
C47 P2 C58 100.05(17) .
C67 P2 Ru2 113.81(12) .
C47 P2 Ru2 111.73(12) .
C58 P2 Ru2 122.93(12) .
C21 O2 Ru2 127.2(2) .
C19 O4 Ru1 127.9(2) .
Ru1 O5 Ru2 107.01(10) .
C13 N1 C14 122.3(3) .
C13 N1 Ru1 118.0(2) .
C14 N1 Ru1 118.9(2) .
C18 N2 C30 120.5(3) .
C18 N2 Ru1 126.6(2) .
C30 N2 Ru1 112.7(2) .
C25 N3 C21 119.7(3) .
C25 N3 Ru1 112.2(2) .
C21 N3 Ru1 128.0(2) .
C27 N4 C41 122.2(3) .
C27 N4 Ru2 119.8(3) .
C41 N4 Ru2 117.8(3) .
C23 N5 C31 121.2(3) .
C23 N5 Ru2 125.8(2) .
C31 N5 Ru2 112.9(3) .
C19 N6 C44 119.5(3) .
C19 N6 Ru2 127.5(2) .
C44 N6 Ru2 112.9(3) .
C63 C4 C50 118.6(3) .
C63 C4 P1 124.8(3) .
C50 C4 P1 116.2(3) .
N1 C13 C24 119.7(3) .
N1 C13 C30 113.8(3) .
C24 C13 C30 126.3(3) .
N1 C14 C28 119.4(3) .
N1 C14 C25 113.1(3) .
C28 C14 C25 127.4(3) .
C101 C17 C114 120.4(4) .
O1 C18 N2 119.3(3) .
O1 C18 C51 122.0(3) .
N2 C18 C51 118.7(3) .
O4 C19 N6 120.0(3) .
O4 C19 C26 121.1(3) .
N6 C19 C26 118.9(3) .
C35 C20 C72 119.3(3) .
O2 C21 N3 120.1(3) .
O2 C21 C35 121.1(3) .
N3 C21 C35 118.8(3) .
O3 C23 N5 119.5(3) .
O3 C23 C110 122.8(4) .
N5 C23 C110 117.7(3) .
C34 C24 C13 118.6(3) .
N3 C25 C72 121.9(3) .
N3 C25 C14 115.2(3) .
C72 C25 C14 122.9(3) .
C37 C26 C19 120.8(4) .
N4 C27 C117 119.4(4) .
N4 C27 C44 113.6(3) .
C117 C27 C44 126.9(4) .
C14 C28 C34 119.0(3) .
C57 C30 N2 121.5(3) .
C57 C30 C13 123.9(3) .
N2 C30 C13 114.6(3) .
N5 C31 C113 121.6(4) .
N5 C31 C41 114.6(3) .
C113 C31 C41 123.8(3) .
C61 C32 C107 120.8(4) .
C58 C33 C45 119.9(3) .
C24 C34 C28 121.0(3) .
C20 C35 C21 120.9(4) .
C26 C37 C42 119.6(4) .
C51 C39 C57 119.9(3) .
N4 C41 C112 119.1(4) .
N4 C41 C31 114.2(3) .
C112 C41 C31 126.7(4) .
C44 C42 C37 118.4(4) .
N6 C44 C42 122.6(4) .
N6 C44 C27 114.4(3) .
C42 C44 C27 123.0(3) .
C56 C45 C33 120.3(3) .
C74 C46 C63 119.9(4) .
C116 C47 C111 118.2(4) .
C116 C47 P2 118.0(3) .
C111 C47 P2 123.3(3) .
C80 C49 C73 117.7(3) .
C80 C49 P1 119.8(3) .
C73 C49 P1 122.1(3) .
C84 C50 C4 121.1(4) .
C39 C51 C18 120.4(3) .
C76 C53 C56 119.8(3) .
C45 C56 C53 120.1(4) .
C30 C57 C39 118.9(3) .
C33 C58 C76 119.2(3) .
C33 C58 P2 122.2(3) .
C76 C58 P2 118.4(3) .
C32 C61 C83 119.4(4) .
C4 C63 C46 120.6(4) .
C118 C67 C83 117.7(3) .
C118 C67 P2 115.5(3) .
C83 C67 P2 126.8(3) .
C25 C72 C20 118.8(3) .
C75 C73 C49 120.9(4) .
C46 C74 C84 120.3(4) .
C86 C75 C73 120.0(4) .
C53 C76 C58 120.7(3) .
C86 C77 C80 120.2(4) .
C77 C80 C49 121.3(4) .
C61 C83 C67 121.0(4) .
C50 C84 C74 119.4(4) .
C75 C86 C77 119.9(4) .
C17 C101 C102 119.0(3) .
C17 C101 P1 120.9(3) .
C102 C101 P1 120.1(3) .
C103 C102 C101 120.3(4) .
C115 C103 C102 120.1(4) .
C105 C104 C106 120.6(4) .
C104 C105 C116 119.9(4) .
C104 C106 C111 119.9(4) .
C118 C107 C32 119.2(4) .
C112 C108 C117 120.2(4) .
C110 C109 C113 120.6(4) .
C109 C110 C23 120.6(4) .
C106 C111 C47 120.6(4) .
C108 C112 C41 119.6(4) .
C31 C113 C109 118.4(4) .
C115 C114 C17 120.4(4) .
C103 C115 C114 119.7(4) .
C105 C116 C47 120.6(4) .
C108 C117 C27 119.2(4) .
C107 C118 C67 121.9(4) .
C201 C200 C202 120.2(4) 2
C202 C201 C200 119.3(5) .
C201 C202 C200 120.5(5) 2

loop_
_geom_bond_atom_site_label_1
_geom_bond_atom_site_label_2
_geom_bond_distance
_geom_bond_site_symmetry_2
Ru1 N1 1.943(3) .
Ru1 N2 2.067(3) .
Ru1 N3 2.093(3) .
Ru1 O4 2.154(2) .
Ru1 O5 2.163(2) .
Ru1 P1 2.2709(8) .
Ru2 N4 1.948(3) .
Ru2 N5 2.075(3) .
Ru2 N6 2.103(3) .
Ru2 O5 2.166(2) .
Ru2 O2 2.175(2) .
Ru2 P2 2.2684(9) .
P1 C101 1.835(4) .
P1 C49 1.837(4) .
P1 C4 1.838(4) .
P2 C67 1.832(4) .
P2 C47 1.836(4) .
P2 C58 1.836(4) .
O1 C18 1.290(4) .
O2 C21 1.281(4) .
O3 C23 1.265(5) .
O4 C19 1.270(4) .
N1 C13 1.355(5) .
N1 C14 1.357(4) .
N2 C18 1.357(4) .
N2 C30 1.373(5) .
N3 C25 1.366(4) .
N3 C21 1.371(4) .
N4 C27 1.345(5) .
N4 C41 1.361(5) .
N5 C23 1.371(5) .
N5 C31 1.372(5) .
N6 C19 1.362(5) .
N6 C44 1.375(5) .
C4 C63 1.384(5) .
C4 C50 1.400(5) .
C13 C24 1.385(5) .
C13 C30 1.482(5) .
C14 C28 1.382(5) .
C14 C25 1.482(5) .
C17 C101 1.379(5) .
C17 C114 1.392(5) .
C18 C51 1.421(5) .
C19 C26 1.417(5) .
C20 C35 1.372(6) .
C20 C72 1.399(5) .
C21 C35 1.410(5) .
C23 C110 1.430(5) .
C24 C34 1.385(5) .
C25 C72 1.380(5) .
C26 C37 1.376(6) .
C27 C117 1.396(5) .
C27 C44 1.478(6) .
C28 C34 1.386(5) .
C30 C57 1.371(5) .
C31 C113 1.380(6) .
C31 C41 1.469(6) .
C32 C61 1.378(6) .
C32 C107 1.385(6) .
C33 C58 1.385(5) .
C33 C45 1.397(5) .
C37 C42 1.392(6) .
C39 C51 1.365(5) .
C39 C57 1.395(5) .
C41 C112 1.386(5) .
C42 C44 1.377(6) .
C45 C56 1.381(5) .
C46 C74 1.381(6) .
C46 C63 1.397(5) .
C47 C116 1.391(5) .
C47 C111 1.392(6) .
C49 C80 1.391(5) .
C49 C73 1.407(5) .
C50 C84 1.386(5) .
C53 C76 1.378(5) .
C53 C56 1.392(5) .
C58 C76 1.405(5) .
C61 C83 1.392(6) .
C67 C118 1.394(5) .
C67 C83 1.398(6) .
C73 C75 1.397(5) .
C74 C84 1.387(6) .
C75 C86 1.380(6) .
C77 C86 1.384(6) .
C77 C80 1.390(5) .
C101 C102 1.407(5) .
C102 C103 1.391(6) .
C103 C115 1.381(6) .
C104 C105 1.369(7) .
C104 C106 1.370(7) .
C105 C116 1.390(6) .
C106 C111 1.388(6) .
C107 C118 1.376(5) .
C108 C112 1.379(7) .
C108 C117 1.380(7) .
C109 C110 1.369(6) .
C109 C113 1.395(6) .
C114 C115 1.388(6) .
C200 C201 1.370(7) .
C200 C202 1.376(7) 2
C201 C202 1.368(6) .
C202 C200 1.376(7) 2
